data_2212434
loop_
_publ_author_name
'Jian-Gang Wang'
'Fang-Fang Jian'
'Xiao-Yan Ren'
'Shi-Hong Kan'

_publ_section_title
;
 1-[1-(2-Chlorophenyl)ethylidene]thiosemicarbazide
;
_journal_coeditor_code AT2214
_journal_issue 3
_journal_name_full 'Acta Crystallographica Section E'
_journal_page_first o1160
_journal_page_last o1161
_journal_paper_doi 10.1107/S1600536807004473
_journal_volume 63
_journal_year 2007
_chemical_formula_iupac 'C9 H10 Cl N3 S'
_chemical_formula_moiety 'C9 H10 Cl N3 S'
_chemical_formula_sum 'C9 H10 Cl N3 S'
_chemical_formula_weight 227.71
_chemical_name_systematic
;
1-[1-(2-Chlorophenyl)ethylidene]thiosemicarbazide
;
_space_group_IT_number 14
_symmetry_cell_setting monoclinic
_symmetry_space_group_name_Hall '-P 2ybc'
_symmetry_space_group_name_H-M 'P 1 21/c 1'
_atom_sites_solution_hydrogens geom
_atom_sites_solution_primary direct
_atom_sites_solution_secondary difmap
_audit_creation_method SHELXL-97
_cell_angle_alpha 90.00
_cell_angle_beta 120.52(2)
_cell_angle_gamma 90.00
_cell_formula_units_Z 4
_cell_length_a 11.482(2)
_cell_length_b 8.1751(16)
_cell_length_c 13.232(6)
_cell_measurement_reflns_used 25
_cell_measurement_temperature 293(2)
_cell_measurement_theta_max 14
_cell_measurement_theta_min 4
_cell_volume 1070.0(6)
_computing_cell_refinement 'CAD-4 Software'
_computing_data_collection 'CAD-4 Software (Enraf--Nonius, 1989)'
_computing_data_reduction 'NRCVAX (Gabe <i>et al.</i>,  1989)'
_computing_molecular_graphics 'SHELXTL/PC (Sheldrick, 1990)'
_computing_publication_material 'WinGX (Farrugia, 1999)'
_computing_structure_refinement 'SHELXL97 (Sheldrick, 1997)'
_computing_structure_solution 'SHELXS97 (Sheldrick, 1997)'
_diffrn_ambient_temperature 293(2)
_diffrn_measured_fraction_theta_full 0.990
_diffrn_measured_fraction_theta_max 0.990
_diffrn_measurement_device_type 'Enraf--Nonius CAD-4'
_diffrn_measurement_method \w
_diffrn_radiation_monochromator graphite
_diffrn_radiation_source 'fine-focus sealed tube'
_diffrn_radiation_type MoK\a
_diffrn_radiation_wavelength 0.71073
_diffrn_reflns_av_R_equivalents 0.0160
_diffrn_reflns_av_sigmaI/netI 0.0225
_diffrn_reflns_limit_h_max 14
_diffrn_reflns_limit_h_min -14
_diffrn_reflns_limit_k_max 10
_diffrn_reflns_limit_k_min -6
_diffrn_reflns_limit_l_max 16
_diffrn_reflns_limit_l_min -16
_diffrn_reflns_number 4746
_diffrn_reflns_theta_full 27.04
_diffrn_reflns_theta_max 27.04
_diffrn_reflns_theta_min 2.06
_diffrn_standards_decay_% 0
_diffrn_standards_interval_count 100
_diffrn_standards_number 3
_exptl_absorpt_coefficient_mu 0.515
_exptl_absorpt_correction_type none
_exptl_crystal_colour colourless
_exptl_crystal_density_diffrn 1.414
_exptl_crystal_density_method 'not measured'
_exptl_crystal_description block
_exptl_crystal_F_000 472
_exptl_crystal_size_max 0.20
_exptl_crystal_size_mid 0.17
_exptl_crystal_size_min 0.15
_refine_diff_density_max 0.339
_refine_diff_density_min -0.326
_refine_ls_extinction_coef 0.022(5)
_refine_ls_extinction_method none
_refine_ls_goodness_of_fit_ref 1.300
_refine_ls_hydrogen_treatment constr
_refine_ls_matrix_type full
_refine_ls_number_parameters 127
_refine_ls_number_reflns 2235
_refine_ls_number_restraints 0
_refine_ls_restrained_S_all 1.300
_refine_ls_R_factor_all 0.0600
_refine_ls_R_factor_gt 0.0585
_refine_ls_shift/su_max 0.000
_refine_ls_shift/su_mean 0.000
_refine_ls_structure_factor_coef Fsqd
_refine_ls_weighting_details 'calc w=1/[\s^2^(Fo^2^)+(0.042P)^2^+0.9107P] where P=(Fo^2^+2Fc^2^)/3'
_refine_ls_weighting_scheme calc
_refine_ls_wR_factor_gt 0.1393
_refine_ls_wR_factor_ref 0.1403
_reflns_number_gt 2183
_reflns_number_total 2235
_reflns_threshold_expression I>2\s(I)
_cod_data_source_file at2214.cif
_cod_data_source_block I
_cod_original_sg_symbol_H-M 'P 21/c'
_cod_database_code 2212434
_cod_database_fobs_code 2212434

loop_
_symmetry_equiv_pos_as_xyz
'x, y, z'
'-x, y+1/2, -z+1/2'
'-x, -y, -z'
'x, -y-1/2, z-1/2'

loop_
_atom_site_type_symbol
_atom_site_label
_atom_site_fract_x
_atom_site_fract_y
_atom_site_fract_z
_atom_site_U_iso_or_equiv
_atom_site_adp_type
_atom_site_calc_flag
_atom_site_refinement_flags
_atom_site_occupancy
Cl Cl1 -0.04181(9) -0.00032(12) 0.24067(8) 0.0588(3) Uani d . 1
S S1 0.56965(9) 0.33901(10) 0.28227(10) 0.0591(3) Uani d . 1
N N1 0.3106(2) 0.2367(3) 0.3811(2) 0.0389(5) Uani d . 1
N N2 0.4067(2) 0.2137(3) 0.3491(2) 0.0422(6) Uani d . 1
H H2A 0.4334 0.1177 0.3433 0.051 Uiso calc R 1
N N3 0.4148(3) 0.4916(3) 0.3450(3) 0.0570(8) Uani d . 1
H H3A 0.3583 0.4935 0.3694 0.068 Uiso calc R 1
H H3B 0.4439 0.5817 0.3322 0.068 Uiso calc R 1
C C1 0.4568(3) 0.3507(4) 0.3271(3) 0.0405(6) Uani d . 1
C C2 0.2835(4) -0.0621(4) 0.3890(4) 0.0569(9) Uani d . 1
H H2B 0.3499 -0.0700 0.3656 0.085 Uiso calc R 1
H H2C 0.2021 -0.1163 0.3323 0.085 Uiso calc R 1
H H2D 0.3176 -0.1130 0.4643 0.085 Uiso calc R 1
C C3 0.2540(3) 0.1133(4) 0.3968(2) 0.0376(6) Uani d . 1
C C4 0.1538(3) 0.1595(3) 0.4318(2) 0.0362(6) Uani d . 1
C C5 0.0187(3) 0.1137(3) 0.3688(2) 0.0373(6) Uani d . 1
C C6 -0.0730(3) 0.1637(4) 0.4006(3) 0.0458(7) Uani d . 1
H H6A -0.1629 0.1313 0.3568 0.055 Uiso calc R 1
C C7 -0.0308(3) 0.2613(4) 0.4971(3) 0.0520(8) Uani d . 1
H H7A -0.0919 0.2950 0.5193 0.062 Uiso calc R 1
C C8 0.1027(4) 0.3098(4) 0.5614(3) 0.0548(8) Uani d . 1
H H8A 0.1313 0.3765 0.6268 0.066 Uiso calc R 1
C C9 0.1937(3) 0.2597(4) 0.5290(3) 0.0464(7) Uani d . 1
H H9A 0.2833 0.2933 0.5729 0.056 Uiso calc R 1

loop_
_atom_site_aniso_label
_atom_site_aniso_U_11
_atom_site_aniso_U_22
_atom_site_aniso_U_33
_atom_site_aniso_U_12
_atom_site_aniso_U_13
_atom_site_aniso_U_23
Cl1 0.0548(5) 0.0687(6) 0.0574(5) -0.0207(4) 0.0319(4) -0.0221(4)
S1 0.0597(5) 0.0437(5) 0.1054(7) -0.0053(4) 0.0650(5) -0.0040(4)
N1 0.0355(11) 0.0428(13) 0.0454(13) 0.0006(10) 0.0255(10) 0.0048(10)
N2 0.0396(12) 0.0396(13) 0.0594(15) 0.0040(10) 0.0339(12) 0.0046(11)
N3 0.0680(18) 0.0400(14) 0.093(2) -0.0024(13) 0.0630(18) -0.0006(14)
C1 0.0365(14) 0.0405(15) 0.0504(16) -0.0025(12) 0.0263(13) 0.0000(13)
C2 0.061(2) 0.0429(18) 0.089(3) 0.0024(15) 0.054(2) 0.0098(17)
C3 0.0369(14) 0.0427(15) 0.0390(14) 0.0018(12) 0.0235(12) 0.0047(12)
C4 0.0381(14) 0.0368(14) 0.0401(14) 0.0019(11) 0.0245(12) 0.0050(12)
C5 0.0421(14) 0.0354(14) 0.0407(14) -0.0048(11) 0.0256(12) 0.0006(11)
C6 0.0393(15) 0.0492(18) 0.0566(18) -0.0013(13) 0.0299(14) 0.0057(14)
C7 0.059(2) 0.056(2) 0.0619(19) 0.0085(16) 0.0455(17) 0.0052(16)
C8 0.066(2) 0.059(2) 0.0499(18) -0.0011(17) 0.0370(16) -0.0092(16)
C9 0.0420(15) 0.0573(19) 0.0402(15) -0.0031(14) 0.0211(13) -0.0027(14)

loop_
_atom_type_symbol
_atom_type_description
_atom_type_scat_dispersion_real
_atom_type_scat_dispersion_imag
_atom_type_scat_source
C C 0.0033 0.0016 'International Tables Vol C Tables 4.2.6.8 and 6.1.1.4'
H H 0.0000 0.0000 'International Tables Vol C Tables 4.2.6.8 and 6.1.1.4'
N N 0.0061 0.0033 'International Tables Vol C Tables 4.2.6.8 and 6.1.1.4'
S S 0.1246 0.1234 'International Tables Vol C Tables 4.2.6.8 and 6.1.1.4'
Cl Cl 0.1484 0.1585 'International Tables Vol C Tables 4.2.6.8 and 6.1.1.4'

loop_
_geom_angle_atom_site_label_1
_geom_angle_atom_site_label_2
_geom_angle_atom_site_label_3
_geom_angle
C3 N1 N2 119.8(2)
C1 N2 N1 116.5(2)
C1 N2 H2A 121.8
N1 N2 H2A 121.8
C1 N3 H3A 120.0
C1 N3 H3B 120.0
H3A N3 H3B 120.0
N3 C1 N2 116.7(2)
N3 C1 S1 122.2(2)
N2 C1 S1 121.1(2)
C3 C2 H2B 109.5
C3 C2 H2C 109.5
H2B C2 H2C 109.5
C3 C2 H2D 109.5
H2B C2 H2D 109.5
H2C C2 H2D 109.5
N1 C3 C2 126.8(3)
N1 C3 C4 112.9(2)
C2 C3 C4 120.3(2)
C5 C4 C9 117.2(3)
C5 C4 C3 123.3(3)
C9 C4 C3 119.5(3)
C6 C5 C4 122.0(3)
C6 C5 Cl1 117.8(2)
C4 C5 Cl1 120.0(2)
C7 C6 C5 119.6(3)
C7 C6 H6A 120.2
C5 C6 H6A 120.2
C6 C7 C8 119.9(3)
C6 C7 H7A 120.0
C8 C7 H7A 120.0
C9 C8 C7 120.2(3)
C9 C8 H8A 119.9
C7 C8 H8A 119.9
C8 C9 C4 121.1(3)
C8 C9 H9A 119.4
C4 C9 H9A 119.4

loop_
_geom_bond_atom_site_label_1
_geom_bond_atom_site_label_2
_geom_bond_distance
Cl1 C5 1.741(3)
S1 C1 1.679(3)
N1 C3 1.273(4)
N1 N2 1.381(3)
N2 C1 1.356(4)
N2 H2A 0.8600
N3 C1 1.316(4)
N3 H3A 0.8600
N3 H3B 0.8600
C2 C3 1.489(4)
C2 H2B 0.9600
C2 H2C 0.9600
C2 H2D 0.9600
C3 C4 1.491(4)
C4 C5 1.388(4)
C4 C9 1.392(4)
C5 C6 1.379(4)
C6 C7 1.368(5)
C6 H6A 0.9300
C7 C8 1.380(5)
C7 H7A 0.9300
C8 C9 1.377(4)
C8 H8A 0.9300
C9 H9A 0.9300

loop_
_geom_hbond_atom_site_label_D
_geom_hbond_atom_site_label_H
_geom_hbond_atom_site_label_A
_geom_hbond_site_symmetry_A
_geom_hbond_distance_DH
_geom_hbond_distance_HA
_geom_hbond_distance_DA
_geom_hbond_angle_DHA
_geom_hbond_publ_flag
N2 H2A S1 2_645 0.8600 2.8100 3.600(3) 153.00 yes
N3 H3A N1 . 0.8600 2.1900 2.566(4) 106.00 yes
N3 H3B S1 2_655 0.8600 2.5500 3.353(3) 156.00 yes
C2 H2B N2 . 0.9600 2.4500 2.850(5) 105.00 yes
C2 H2B S1 2_645 0.9600 2.6600 3.538(5) 152.00 yes
C2 H2C Cl1 . 0.9600 2.6000 3.258(5) 126.00 yes

loop_
_geom_torsion_atom_site_label_1
_geom_torsion_atom_site_label_2
_geom_torsion_atom_site_label_3
_geom_torsion_atom_site_label_4
_geom_torsion
C3 N1 N2 C1 176.2(3)
N1 N2 C1 N3 3.8(4)
N1 N2 C1 S1 -177.6(2)
N2 N1 C3 C2 2.6(5)
N2 N1 C3 C4 179.6(2)
N1 C3 C4 C5 122.1(3)
C2 C3 C4 C5 -60.7(4)
N1 C3 C4 C9 -54.8(4)
C2 C3 C4 C9 122.4(3)
C9 C4 C5 C6 -0.4(4)
C3 C4 C5 C6 -177.3(3)
C9 C4 C5 Cl1 175.8(2)
C3 C4 C5 Cl1 -1.1(4)
C4 C5 C6 C7 -0.1(4)
Cl1 C5 C6 C7 -176.3(2)
C5 C6 C7 C8 0.4(5)
C6 C7 C8 C9 -0.3(5)
C7 C8 C9 C4 -0.2(5)
C5 C4 C9 C8 0.5(5)
C3 C4 C9 C8 177.6(3)

loop_
_cod_related_entry_id
_cod_related_entry_database
_cod_related_entry_code
1 ChemSpider 9292921
